data_4336243
loop_
_publ_author_name
'Margarita A. Gonzalez'
'Samantha J. Carrington'
'Indranil Chakraborty'
'Marilyn M. Olmstead'
'Pradip K. Mascharak'

_publ_section_title
;
 Photoactivity of Mono- and Dicarbonyl Complexes of Ruthenium(II) Bearing
 an N,N,S-Donor Ligand: Role of Ancillary Ligands on the Capacity of CO
 Photorelease
;
_journal_name_full 'Inorganic Chemistry'
_journal_page_first 11320
_journal_page_last 11331
_journal_paper_doi 10.1021/ic4016004
_journal_volume 52
_journal_year 2013
_chemical_formula_sum 'C19 H14 Cl2 N2 O6 Ru S'
_chemical_formula_weight 570.35
_chemical_name_systematic
; 
 ? 
;
_space_group_IT_number 14
_symmetry_cell_setting monoclinic
_symmetry_space_group_name_Hall '-P 2ybc'
_symmetry_space_group_name_H-M 'P 1 21/c 1'
_atom_sites_solution_hydrogens geom
_atom_sites_solution_primary direct
_atom_sites_solution_secondary difmap
_audit_creation_method SHELXL-97
_cell_angle_alpha 90.00
_cell_angle_beta 95.6850(10)
_cell_angle_gamma 90.00
_cell_formula_units_Z 4
_cell_length_a 13.8529(6)
_cell_length_b 9.3341(4)
_cell_length_c 16.2461(7)
_cell_measurement_reflns_used 5386
_cell_measurement_temperature 296(2)
_cell_measurement_theta_max 25.4745
_cell_measurement_theta_min 2.520
_cell_volume 2090.36(16)
_computing_cell_refinement 'SAINT (Bruker, 2012)'
_computing_data_collection 'Apex2 (Bruker, 2012)'
_computing_data_reduction 'SAINT (Bruker, 2012)'
_computing_molecular_graphics 'SHELXL97 (Sheldrick, 2008)'
_computing_publication_material 'SHELXL97 (Sheldrick, 2008)'
_computing_structure_refinement 'SHELXL-97 (Sheldrick, 2008)'
_computing_structure_solution 'SHELXS-97 (Sheldrick, 2008)'
_diffrn_ambient_temperature 296(2)
_diffrn_detector_area_resol_mean 8.3
_diffrn_measured_fraction_theta_full 0.944
_diffrn_measured_fraction_theta_max 0.944
_diffrn_measurement_device_type 'Bruker ApexII'
_diffrn_measurement_method \w
_diffrn_radiation_monochromator graphite
_diffrn_radiation_source 'fine-focus sealed tube'
_diffrn_radiation_type MoK\a
_diffrn_radiation_wavelength 0.71073
_diffrn_reflns_av_R_equivalents 0.0388
_diffrn_reflns_av_sigmaI/netI 0.0353
_diffrn_reflns_limit_h_max 18
_diffrn_reflns_limit_h_min -18
_diffrn_reflns_limit_k_max 12
_diffrn_reflns_limit_k_min -12
_diffrn_reflns_limit_l_max 22
_diffrn_reflns_limit_l_min -22
_diffrn_reflns_number 23751
_diffrn_reflns_theta_full 29.70
_diffrn_reflns_theta_max 29.70
_diffrn_reflns_theta_min 2.52
_exptl_absorpt_coefficient_mu 1.146
_exptl_absorpt_correction_T_max 0.96
_exptl_absorpt_correction_T_min 0.78
_exptl_absorpt_correction_type multi-scan
_exptl_absorpt_process_details 'SADABS (Sheldrick, 2009)'
_exptl_crystal_colour yellow
_exptl_crystal_density_diffrn 1.812
_exptl_crystal_description plate
_exptl_crystal_F_000 1136
_exptl_crystal_size_max 0.40
_exptl_crystal_size_mid 0.30
_exptl_crystal_size_min 0.08
_refine_diff_density_max 0.484
_refine_diff_density_min -0.612
_refine_diff_density_rms 0.078
_refine_ls_extinction_method none
_refine_ls_goodness_of_fit_ref 1.041
_refine_ls_hydrogen_treatment mixed
_refine_ls_matrix_type full
_refine_ls_number_parameters 280
_refine_ls_number_reflns 5605
_refine_ls_number_restraints 0
_refine_ls_restrained_S_all 1.041
_refine_ls_R_factor_all 0.0510
_refine_ls_R_factor_gt 0.0326
_refine_ls_shift/su_max 0.001
_refine_ls_shift/su_mean 0.000
_refine_ls_structure_factor_coef Fsqd
_refine_ls_weighting_details 'calc w=1/[\s^2^(Fo^2^)+(0.0317P)^2^+0.5307P] where P=(Fo^2^+2Fc^2^)/3'
_refine_ls_weighting_scheme calc
_refine_ls_wR_factor_gt 0.0697
_refine_ls_wR_factor_ref 0.0779
_reflns_number_gt 4210
_reflns_number_total 5605
_reflns_threshold_expression >2sigma(I)
_cod_data_source_file ic4016004_si_002_2.cif
_cod_data_source_block 3
_cod_database_code 4336243

loop_
_symmetry_equiv_pos_as_xyz
'x, y, z'
'-x, y+1/2, -z+1/2'
'-x, -y, -z'
'x, -y-1/2, z-1/2'

loop_
_atom_site_label
_atom_site_type_symbol
_atom_site_fract_x
_atom_site_fract_y
_atom_site_fract_z
_atom_site_U_iso_or_equiv
_atom_site_adp_type
_atom_site_occupancy
_atom_site_symmetry_multiplicity
_atom_site_calc_flag
_atom_site_refinement_flags
Ru1 Ru 0.274025(14) 0.51437(2) 0.250430(12) 0.03241(7) Uani 1 1 d .
S1 S 0.22820(5) 0.47374(7) 0.11013(4) 0.03688(15) Uani 1 1 d .
Cl1 Cl 0.43441(5) 0.55111(8) 0.20759(4) 0.04663(17) Uani 1 1 d .
N2 N 0.24858(15) 0.7261(2) 0.21957(12) 0.0350(5) Uani 1 1 d .
C18 C 0.18657(18) 0.6502(3) 0.08345(15) 0.0359(6) Uani 1 1 d .
C13 C 0.20183(17) 0.7620(3) 0.14041(15) 0.0356(5) Uani 1 1 d .
C11 C 0.32851(19) 0.7626(3) 0.35197(15) 0.0400(6) Uani 1 1 d .
N1 N 0.32027(14) 0.6204(2) 0.36364(12) 0.0356(5) Uani 1 1 d .
O2 O 0.07695(15) 0.4734(2) 0.31120(14) 0.0588(6) Uani 1 1 d .
C3 C 0.34753(17) 0.5647(3) 0.44089(15) 0.0378(6) Uani 1 1 d .
C17 C 0.1415(2) 0.6776(3) 0.00468(16) 0.0450(7) Uani 1 1 d .
H17A H 0.1326 0.6038 -0.0338 0.054 Uiso 1 1 calc R
C2 C 0.1494(2) 0.4862(3) 0.28561(16) 0.0386(6) Uani 1 1 d .
C1 C 0.3149(2) 0.3217(3) 0.27037(16) 0.0424(6) Uani 1 1 d .
C8 C 0.39133(18) 0.6550(3) 0.50470(16) 0.0431(6) Uani 1 1 d .
C4 C 0.33064(19) 0.4208(3) 0.45846(16) 0.0449(6) Uani 1 1 d .
H4A H 0.2988 0.3624 0.4181 0.054 Uiso 1 1 calc R
C14 C 0.1693(2) 0.8989(3) 0.11861(17) 0.0447(6) Uani 1 1 d .
H14A H 0.1780 0.9735 0.1566 0.054 Uiso 1 1 calc R
O1 O 0.34616(16) 0.2093(2) 0.27755(14) 0.0646(6) Uani 1 1 d .
C9 C 0.4026(2) 0.8010(3) 0.48863(17) 0.0500(7) Uani 1 1 d .
H9A H 0.4323 0.8606 0.5295 0.060 Uiso 1 1 calc R
C19 C 0.1179(2) 0.3698(3) 0.09118(16) 0.0465(7) Uani 1 1 d .
H19A H 0.1028 0.3567 0.0327 0.070 Uiso 1 1 calc R
H19B H 0.0655 0.4196 0.1133 0.070 Uiso 1 1 calc R
H19C H 0.1267 0.2780 0.1175 0.070 Uiso 1 1 calc R
C5 C 0.3605(2) 0.3653(4) 0.53451(17) 0.0528(8) Uani 1 1 d .
H5A H 0.3489 0.2694 0.5454 0.063 Uiso 1 1 calc R
C15 C 0.1242(2) 0.9237(3) 0.04063(19) 0.0512(7) Uani 1 1 d .
H15A H 0.1028 1.0155 0.0259 0.061 Uiso 1 1 calc R
C12 C 0.28793(19) 0.8172(3) 0.27222(16) 0.0411(6) Uani 1 1 d .
H12A H 0.2903 0.9143 0.2596 0.049 Uiso 1 1 calc R
C16 C 0.1102(2) 0.8132(3) -0.01621(18) 0.0517(7) Uani 1 1 d .
H16A H 0.0795 0.8312 -0.0687 0.062 Uiso 1 1 calc R
C7 C 0.4221(2) 0.5924(4) 0.58272(17) 0.0524(8) Uani 1 1 d .
H7A H 0.4520 0.6492 0.6249 0.063 Uiso 1 1 calc R
C10 C 0.3701(2) 0.8559(3) 0.41339(17) 0.0496(7) Uani 1 1 d .
H10A H 0.3754 0.9534 0.4028 0.060 Uiso 1 1 calc R
Cl2 Cl 0.89005(6) 0.60281(8) 0.17129(5) 0.05307(19) Uani 1 1 d .
O3 O 0.88887(18) 0.4494(2) 0.17875(14) 0.0707(7) Uani 1 1 d .
O4 O 0.87379(18) 0.6658(2) 0.24867(13) 0.0684(6) Uani 1 1 d .
O5 O 0.8151(2) 0.6463(3) 0.11022(15) 0.1074(11) Uani 1 1 d .
O6 O 0.9804(2) 0.6435(3) 0.1464(2) 0.1048(10) Uani 1 1 d .
C6 C 0.4087(2) 0.4516(4) 0.59640(18) 0.0573(8) Uani 1 1 d .
H6A H 0.4313 0.4116 0.6471 0.069 Uiso 1 1 calc R

loop_
_atom_site_aniso_label
_atom_site_aniso_U_11
_atom_site_aniso_U_22
_atom_site_aniso_U_33
_atom_site_aniso_U_23
_atom_site_aniso_U_13
_atom_site_aniso_U_12
Ru1 0.03255(11) 0.03690(12) 0.02741(11) -0.00167(8) 0.00104(8) -0.00015(8)
S1 0.0400(3) 0.0404(4) 0.0298(3) -0.0053(3) 0.0013(3) 0.0022(3)
Cl1 0.0348(3) 0.0658(5) 0.0394(4) 0.0039(3) 0.0038(3) -0.0035(3)
N2 0.0395(12) 0.0364(12) 0.0292(10) -0.0011(9) 0.0037(9) 0.0005(9)
C18 0.0344(13) 0.0420(14) 0.0319(13) 0.0014(11) 0.0058(10) -0.0003(11)
C13 0.0340(13) 0.0420(14) 0.0313(13) 0.0017(11) 0.0054(10) 0.0006(11)
C11 0.0415(15) 0.0455(16) 0.0330(14) -0.0066(11) 0.0043(11) -0.0051(12)
N1 0.0348(11) 0.0450(13) 0.0267(10) -0.0058(9) 0.0019(8) -0.0030(9)
O2 0.0426(12) 0.0749(15) 0.0608(14) -0.0105(11) 0.0152(10) -0.0047(10)
C3 0.0298(13) 0.0555(17) 0.0283(13) -0.0019(11) 0.0038(10) -0.0003(11)
C17 0.0466(16) 0.0549(18) 0.0319(14) 0.0006(12) -0.0029(12) -0.0068(13)
C2 0.0398(14) 0.0417(15) 0.0337(14) -0.0059(11) 0.0011(11) 0.0018(11)
C1 0.0390(15) 0.0493(17) 0.0394(15) 0.0011(12) 0.0062(12) 0.0016(12)
C8 0.0310(13) 0.0664(19) 0.0322(14) -0.0070(13) 0.0043(11) -0.0034(13)
C4 0.0386(15) 0.0604(18) 0.0355(15) 0.0024(13) 0.0027(12) -0.0037(13)
C14 0.0487(16) 0.0410(15) 0.0443(16) 0.0005(12) 0.0039(13) 0.0014(12)
O1 0.0636(15) 0.0520(14) 0.0806(16) 0.0103(12) 0.0188(12) 0.0184(11)
C9 0.0453(17) 0.065(2) 0.0382(16) -0.0167(14) -0.0006(12) -0.0075(14)
C19 0.0523(17) 0.0459(16) 0.0393(15) -0.0013(12) -0.0046(13) -0.0102(13)
C5 0.0470(17) 0.068(2) 0.0439(17) 0.0145(15) 0.0070(13) -0.0006(15)
C15 0.0501(17) 0.0489(17) 0.0543(18) 0.0163(14) 0.0036(14) 0.0046(14)
C12 0.0503(16) 0.0370(14) 0.0362(14) -0.0033(11) 0.0053(12) -0.0036(12)
C16 0.0492(17) 0.063(2) 0.0407(16) 0.0132(14) -0.0056(13) -0.0019(14)
C7 0.0396(16) 0.087(2) 0.0302(14) -0.0083(15) -0.0004(12) 0.0004(15)
C10 0.0560(18) 0.0501(17) 0.0422(16) -0.0109(13) 0.0015(13) -0.0095(14)
Cl2 0.0576(5) 0.0581(5) 0.0458(4) -0.0011(3) 0.0163(3) 0.0085(3)
O3 0.0970(19) 0.0515(14) 0.0642(15) -0.0108(11) 0.0111(13) -0.0077(12)
O4 0.0973(18) 0.0625(15) 0.0470(12) -0.0099(11) 0.0147(12) 0.0130(13)
O5 0.121(2) 0.145(3) 0.0536(15) 0.0030(16) -0.0058(15) 0.069(2)
O6 0.088(2) 0.093(2) 0.145(3) 0.0078(19) 0.0687(19) -0.0085(16)
C6 0.0448(17) 0.091(3) 0.0350(16) 0.0099(16) -0.0004(13) 0.0055(17)

loop_
_atom_type_symbol
_atom_type_description
_atom_type_scat_dispersion_real
_atom_type_scat_dispersion_imag
_atom_type_scat_source
C C 0.0033 0.0016 'International Tables Vol C Tables 4.2.6.8 and 6.1.1.4'
H H 0.0000 0.0000 'International Tables Vol C Tables 4.2.6.8 and 6.1.1.4'
N N 0.0061 0.0033 'International Tables Vol C Tables 4.2.6.8 and 6.1.1.4'
O O 0.0106 0.0060 'International Tables Vol C Tables 4.2.6.8 and 6.1.1.4'
S S 0.1246 0.1234 'International Tables Vol C Tables 4.2.6.8 and 6.1.1.4'
Cl Cl 0.1484 0.1585 'International Tables Vol C Tables 4.2.6.8 and 6.1.1.4'
Ru Ru -1.2594 0.8363 'International Tables Vol C Tables 4.2.6.8 and 6.1.1.4'

loop_
_geom_angle_atom_site_label_1
_geom_angle_atom_site_label_2
_geom_angle_atom_site_label_3
_geom_angle
C2 Ru1 C1 94.71(11)
C2 Ru1 N2 93.89(10)
C1 Ru1 N2 171.24(10)
C2 Ru1 N1 90.53(9)
C1 Ru1 N1 103.47(10)
N2 Ru1 N1 78.13(8)
C2 Ru1 S1 95.99(8)
C1 Ru1 S1 93.45(8)
N2 Ru1 S1 83.96(6)
N1 Ru1 S1 161.32(6)
C2 Ru1 Cl1 179.13(8)
C1 Ru1 Cl1 85.22(8)
N2 Ru1 Cl1 86.21(6)
N1 Ru1 Cl1 88.64(6)
S1 Ru1 Cl1 84.88(2)
C18 S1 C19 101.89(12)
C18 S1 Ru1 97.89(8)
C19 S1 Ru1 113.33(9)
C12 N2 C13 124.7(2)
C12 N2 Ru1 114.89(18)
C13 N2 Ru1 119.86(16)
C17 C18 C13 119.8(2)
C17 C18 S1 119.9(2)
C13 C18 S1 120.31(18)
C14 C13 C18 119.6(2)
C14 C13 N2 123.7(2)
C18 C13 N2 116.7(2)
N1 C11 C10 123.0(2)
N1 C11 C12 116.1(2)
C10 C11 C12 120.8(3)
C11 N1 C3 118.8(2)
C11 N1 Ru1 111.01(16)
C3 N1 Ru1 130.06(17)
N1 C3 C4 120.9(2)
N1 C3 C8 119.9(3)
C4 C3 C8 119.2(2)
C16 C17 C18 120.0(3)
O2 C2 Ru1 175.6(2)
O1 C1 Ru1 173.4(3)
C9 C8 C7 122.5(3)
C9 C8 C3 119.2(2)
C7 C8 C3 118.3(3)
C5 C4 C3 120.5(3)
C15 C14 C13 119.7(3)
C10 C9 C8 120.1(3)
C4 C5 C6 120.7(3)
C14 C15 C16 120.6(3)
N2 C12 C11 117.5(2)
C17 C16 C15 120.2(3)
C6 C7 C8 120.9(3)
C9 C10 C11 118.8(3)
O6 Cl2 O5 109.39(19)
O6 Cl2 O4 111.40(17)
O5 Cl2 O4 109.21(15)
O6 Cl2 O3 108.16(16)
O5 Cl2 O3 109.24(17)
O4 Cl2 O3 109.42(14)
C7 C6 C5 120.3(3)

loop_
_geom_bond_atom_site_label_1
_geom_bond_atom_site_label_2
_geom_bond_distance
Ru1 C2 1.890(3)
Ru1 C1 1.903(3)
Ru1 N2 2.060(2)
Ru1 N1 2.1305(19)
Ru1 S1 2.3357(7)
Ru1 Cl1 2.4176(7)
S1 C18 1.784(3)
S1 C19 1.811(3)
N2 C12 1.289(3)
N2 C13 1.421(3)
C18 C17 1.391(3)
C18 C13 1.397(3)
C13 C14 1.389(3)
C11 N1 1.348(3)
C11 C10 1.404(3)
C11 C12 1.453(3)
N1 C3 1.376(3)
O2 C2 1.130(3)
C3 C4 1.397(4)
C3 C8 1.425(3)
C17 C16 1.370(4)
C1 O1 1.137(3)
C8 C9 1.399(4)
C8 C7 1.422(4)
C4 C5 1.366(4)
C14 C15 1.376(4)
C9 C10 1.360(4)
C5 C6 1.404(4)
C15 C16 1.385(4)
C7 C6 1.348(4)
Cl2 O6 1.404(3)
Cl2 O5 1.423(2)
Cl2 O4 1.426(2)
Cl2 O3 1.437(2)

loop_
_geom_torsion_atom_site_label_1
_geom_torsion_atom_site_label_2
_geom_torsion_atom_site_label_3
_geom_torsion_atom_site_label_4
_geom_torsion
C2 Ru1 S1 C18 84.45(11)
C1 Ru1 S1 C18 179.56(11)
N2 Ru1 S1 C18 -8.84(10)
N1 Ru1 S1 C18 -25.4(2)
Cl1 Ru1 S1 C18 -95.56(8)
C2 Ru1 S1 C19 -22.19(13)
C1 Ru1 S1 C19 72.92(13)
N2 Ru1 S1 C19 -115.49(12)
N1 Ru1 S1 C19 -132.0(2)
Cl1 Ru1 S1 C19 157.80(11)
C2 Ru1 N2 C12 102.9(2)
C1 Ru1 N2 C12 -88.3(6)
N1 Ru1 N2 C12 13.16(18)
S1 Ru1 N2 C12 -161.50(19)
Cl1 Ru1 N2 C12 -76.25(18)
C2 Ru1 N2 C13 -85.00(18)
C1 Ru1 N2 C13 83.8(7)
N1 Ru1 N2 C13 -174.73(18)
S1 Ru1 N2 C13 10.62(16)
Cl1 Ru1 N2 C13 95.86(17)
C19 S1 C18 C17 -57.6(2)
Ru1 S1 C18 C17 -173.6(2)
C19 S1 C18 C13 124.5(2)
Ru1 S1 C18 C13 8.5(2)
C17 C18 C13 C14 1.8(4)
S1 C18 C13 C14 179.8(2)
C17 C18 C13 N2 -179.8(2)
S1 C18 C13 N2 -1.9(3)
C12 N2 C13 C14 -18.3(4)
Ru1 N2 C13 C14 170.4(2)
C12 N2 C13 C18 163.4(2)
Ru1 N2 C13 C18 -7.9(3)
C10 C11 N1 C3 4.7(4)
C12 C11 N1 C3 -172.9(2)
C10 C11 N1 Ru1 -171.1(2)
C12 C11 N1 Ru1 11.3(3)
C2 Ru1 N1 C11 -106.76(18)
C1 Ru1 N1 C11 158.27(18)
N2 Ru1 N1 C11 -12.89(17)
S1 Ru1 N1 C11 3.9(3)
Cl1 Ru1 N1 C11 73.52(17)
C2 Ru1 N1 C3 78.1(2)
C1 Ru1 N1 C3 -16.9(2)
N2 Ru1 N1 C3 172.0(2)
S1 Ru1 N1 C3 -171.24(15)
Cl1 Ru1 N1 C3 -101.6(2)
C11 N1 C3 C4 173.0(2)
Ru1 N1 C3 C4 -12.2(3)
C11 N1 C3 C8 -5.4(3)
Ru1 N1 C3 C8 169.48(17)
C13 C18 C17 C16 -1.5(4)
S1 C18 C17 C16 -179.4(2)
C1 Ru1 C2 O2 102(3)
N2 Ru1 C2 O2 -79(3)
N1 Ru1 C2 O2 -1(3)
S1 Ru1 C2 O2 -164(3)
Cl1 Ru1 C2 O2 17(8)
C2 Ru1 C1 O1 163(2)
N2 Ru1 C1 O1 -6(3)
N1 Ru1 C1 O1 -106(2)
S1 Ru1 C1 O1 66(2)
Cl1 Ru1 C1 O1 -18(2)
N1 C3 C8 C9 2.5(4)
C4 C3 C8 C9 -175.9(2)
N1 C3 C8 C7 -177.5(2)
C4 C3 C8 C7 4.1(4)
N1 C3 C4 C5 178.0(2)
C8 C3 C4 C5 -3.6(4)
C18 C13 C14 C15 -1.3(4)
N2 C13 C14 C15 -179.6(2)
C7 C8 C9 C10 -178.7(3)
C3 C8 C9 C10 1.4(4)
C3 C4 C5 C6 0.1(4)
C13 C14 C15 C16 0.4(4)
C13 N2 C12 C11 177.1(2)
Ru1 N2 C12 C11 -11.3(3)
N1 C11 C12 N2 -0.6(4)
C10 C11 C12 N2 -178.2(3)
C18 C17 C16 C15 0.7(4)
C14 C15 C16 C17 -0.1(5)
C9 C8 C7 C6 178.9(3)
C3 C8 C7 C6 -1.2(4)
C8 C9 C10 C11 -2.2(4)
N1 C11 C10 C9 -0.9(4)
C12 C11 C10 C9 176.6(3)
C8 C7 C6 C5 -2.3(4)
C4 C5 C6 C7 3.0(5)
